data_7206326
loop_
_publ_author_name
'Wang, Wen-Yue'
'Yang, Ze-Li'
'Wang, Cheng-Jie'
'Lu, Hui-Jie'
'Zang, Shuang-Quan'
'Li, Gang'

_publ_section_title
;
 2-Phenyl-4,5-imidazole dicarboxylate-based metal--organic frameworks
 assembled under hydro(solvo)thermal conditions
;
_journal_issue 15
_journal_name_full CrystEngComm
_journal_page_first 4895
_journal_paper_doi 10.1039/c1ce05394a
_journal_volume 13
_journal_year 2011
_chemical_formula_sum 'C46 H28 Cd2 N8 O8'
_chemical_formula_weight 1045.56
_chemical_name_systematic
;

?

;
_space_group_IT_number 14
_symmetry_cell_setting monoclinic
_symmetry_space_group_name_Hall '-P 2yn'
_symmetry_space_group_name_H-M 'P 1 21/n 1'
_atom_sites_solution_hydrogens geom
_atom_sites_solution_primary direct
_atom_sites_solution_secondary difmap
_audit_creation_method SHELXL-97
_cell_angle_alpha 90.00
_cell_angle_beta 103.696(2)
_cell_angle_gamma 90.00
_cell_formula_units_Z 4
_cell_length_a 10.5015(3)
_cell_length_b 19.8003(4)
_cell_length_c 21.2490(5)
_cell_measurement_reflns_used 5338
_cell_measurement_temperature 296(2)
_cell_measurement_theta_max 24.20
_cell_measurement_theta_min 2.25
_cell_volume 4292.73(18)
_computing_cell_refinement 'Bruker SMART'
_computing_data_collection 'Bruker SMART'
_computing_data_reduction 'Bruker SAINT'
_computing_molecular_graphics 'Bruker SHELXTL'
_computing_publication_material 'Bruker SHELXTL'
_computing_structure_refinement 'SHELXL-97 (Sheldrick, 1997)'
_computing_structure_solution 'SHELXS-97 (Sheldrick, 1990)'
_diffrn_ambient_temperature 296(2)
_diffrn_measured_fraction_theta_full 0.961
_diffrn_measured_fraction_theta_max 0.961
_diffrn_measurement_device_type 'CCD area detector'
_diffrn_measurement_method 'phi and omega scans'
_diffrn_radiation_monochromator graphite
_diffrn_radiation_source 'fine-focus sealed tube'
_diffrn_radiation_type MoK\a
_diffrn_radiation_wavelength 0.71073
_diffrn_reflns_av_R_equivalents 0.0336
_diffrn_reflns_av_sigmaI/netI 0.0462
_diffrn_reflns_limit_h_max 11
_diffrn_reflns_limit_h_min -12
_diffrn_reflns_limit_k_max 23
_diffrn_reflns_limit_k_min -23
_diffrn_reflns_limit_l_max 24
_diffrn_reflns_limit_l_min -25
_diffrn_reflns_number 18448
_diffrn_reflns_theta_full 25.50
_diffrn_reflns_theta_max 25.50
_diffrn_reflns_theta_min 1.42
_diffrn_standards_decay_% 0
_diffrn_standards_interval_count 0
_diffrn_standards_interval_time 0
_diffrn_standards_number 0
_exptl_absorpt_coefficient_mu 1.055
_exptl_absorpt_correction_T_max 0.8328
_exptl_absorpt_correction_T_min 0.7289
_exptl_absorpt_correction_type multi-scan
_exptl_absorpt_process_details sadabs
_exptl_crystal_colour colourless
_exptl_crystal_density_diffrn 1.618
_exptl_crystal_density_method 'not measured'
_exptl_crystal_description block
_exptl_crystal_F_000 2080
_exptl_crystal_size_max 0.32
_exptl_crystal_size_mid 0.21
_exptl_crystal_size_min 0.18
_platon_squeeze_details
;
;
_refine_diff_density_max 0.575
_refine_diff_density_min -0.671
_refine_diff_density_rms 0.084
_refine_ls_extinction_method none
_refine_ls_goodness_of_fit_ref 1.026
_refine_ls_hydrogen_treatment constr
_refine_ls_matrix_type full
_refine_ls_number_parameters 566
_refine_ls_number_reflns 7677
_refine_ls_number_restraints 71
_refine_ls_restrained_S_all 1.044
_refine_ls_R_factor_all 0.0630
_refine_ls_R_factor_gt 0.0452
_refine_ls_shift/su_max 0.000
_refine_ls_shift/su_mean 0.000
_refine_ls_structure_factor_coef Fsqd
_refine_ls_weighting_details 'calc w=1/[\s^2^(Fo^2^)+(0.0568P)^2^+7.3778P] where P=(Fo^2^+2Fc^2^)/3'
_refine_ls_weighting_scheme calc
_refine_ls_wR_factor_gt 0.1188
_refine_ls_wR_factor_ref 0.1258
_reflns_number_gt 5775
_reflns_number_total 7677
_reflns_threshold_expression >2sigma(I)
_cod_data_source_file c1ce05394a.txt
_cod_data_source_block a
_cod_depositor_comments
;
The following automatic conversions were performed:

'_symmetry_cell_setting' value 'Monoclinic' changed to 'monoclinic'
according to /home/saulius/struct/CIF-dictionaries/cif_core.dic
dictionary named 'cif_core.dic' version 2.4.1 from 2010-06-29.

Automatic conversion script
Id: cif_fix_values 1715 2011-07-08 13:25:40Z adriana 
;
_cod_original_sg_symbol_H-M P2(1)/n
_cod_database_code 7206326

loop_
_symmetry_equiv_pos_as_xyz
'x, y, z'
'-x+1/2, y+1/2, -z+1/2'
'-x, -y, -z'
'x-1/2, -y-1/2, z-1/2'

loop_
_atom_site_label
_atom_site_type_symbol
_atom_site_fract_x
_atom_site_fract_y
_atom_site_fract_z
_atom_site_U_iso_or_equiv
_atom_site_adp_type
_atom_site_occupancy
_atom_site_symmetry_multiplicity
_atom_site_calc_flag
_atom_site_refinement_flags
_atom_site_disorder_assembly
_atom_site_disorder_group
Cd1 Cd 1.08955(4) 0.36325(2) 0.182935(19) 0.04894(14) Uani 1 1 d . . .
Cd2 Cd 0.77311(4) 0.070072(19) 0.176875(18) 0.04435(13) Uani 1 1 d . . .
O1 O 0.9351(4) 0.0612(2) 0.27948(18) 0.0603(11) Uani 1 1 d . . .
O2 O 1.1007(4) 0.1159(2) 0.34310(17) 0.0598(11) Uani 1 1 d . . .
H2 H 1.1395 0.1518 0.3425 0.090 Uiso 1 1 calc R . .
O3 O 1.2369(4) 0.2160(2) 0.33508(18) 0.0654(11) Uani 1 1 d . . .
O4 O 1.2284(4) 0.3061(2) 0.2712(2) 0.0664(12) Uani 1 1 d . . .
O5 O 1.2298(4) 0.4574(2) 0.20938(19) 0.0571(10) Uani 1 1 d . . .
O6 O 1.2421(4) 0.5610(2) 0.2486(2) 0.0625(11) Uani 1 1 d . . .
H6 H 1.1894 0.5898 0.2539 0.094 Uiso 1 1 calc R . .
O7 O 1.1036(4) 0.64091(19) 0.2907(2) 0.0607(11) Uani 1 1 d . . .
O8 O 0.9174(4) 0.63904(19) 0.3219(2) 0.0596(11) Uani 1 1 d . . .
N1 N 1.0013(4) 0.2596(2) 0.1883(2) 0.0455(10) Uani 1 1 d . . .
N2 N 0.8930(4) 0.1635(2) 0.18933(19) 0.0414(10) Uani 1 1 d . . .
N3 N 0.9916(4) 0.4350(2) 0.2419(2) 0.0438(10) Uani 1 1 d . . .
N4 N 0.8679(4) 0.5077(2) 0.28196(19) 0.0407(10) Uani 1 1 d . . .
N5 N 1.1856(6) 0.3204(3) 0.1026(3) 0.0639(14) Uani 1 1 d . . .
N6 N 0.9800(5) 0.4082(3) 0.0820(3) 0.0655(14) Uani 1 1 d . . .
N7 N 0.8997(4) -0.0043(2) 0.1303(2) 0.0447(10) Uani 1 1 d . . .
N8 N 0.6863(4) 0.0637(2) 0.0636(2) 0.0492(11) Uani 1 1 d . . .
C1 C 0.9007(5) 0.2222(2) 0.1585(2) 0.0386(11) Uani 1 1 d . . .
C2 C 0.9963(5) 0.1646(3) 0.2428(2) 0.0399(11) Uani 1 1 d . . .
C3 C 1.0634(5) 0.2237(3) 0.2417(2) 0.0420(12) Uani 1 1 d . . .
C4 C 1.0106(6) 0.1099(3) 0.2904(3) 0.0493(13) Uani 1 1 d . . .
C5 C 1.1844(6) 0.2510(3) 0.2851(3) 0.0562(15) Uani 1 1 d . . .
C6 C 0.8096(4) 0.2439(2) 0.09869(14) 0.0480(12) Uani 1 1 d GU . .
C7 C 0.7032(5) 0.2850(3) 0.10029(18) 0.092(2) Uani 1 1 d GU . .
H7 H 0.6870 0.2977 0.1398 0.111 Uiso 1 1 calc R . .
C8 C 0.6210(4) 0.3073(3) 0.0428(2) 0.106(2) Uani 1 1 d GU . .
H8 H 0.5499 0.3349 0.0439 0.128 Uiso 1 1 calc R . .
C9 C 0.6453(5) 0.2884(3) -0.01628(18) 0.091(2) Uani 1 1 d GU . .
H9 H 0.5903 0.3033 -0.0547 0.109 Uiso 1 1 calc R . .
C10 C 0.7517(6) 0.2473(3) -0.01788(14) 0.105(2) Uani 1 1 d GU . .
H10 H 0.7679 0.2346 -0.0574 0.126 Uiso 1 1 calc R . .
C11 C 0.8338(5) 0.2250(3) 0.03960(18) 0.091(2) Uani 1 1 d GU . .
H11 H 0.9050 0.1974 0.0385 0.109 Uiso 1 1 calc R . .
C12 C 0.8806(5) 0.4438(3) 0.2615(2) 0.0418(12) Uani 1 1 d . . .
C13 C 1.0542(5) 0.4961(3) 0.2507(2) 0.0430(12) Uani 1 1 d . . .
C14 C 0.9776(5) 0.5405(2) 0.2754(2) 0.0392(11) Uani 1 1 d . . .
C15 C 1.1828(5) 0.5045(3) 0.2345(3) 0.0472(13) Uani 1 1 d . . .
C16 C 0.9992(6) 0.6118(3) 0.2971(3) 0.0481(13) Uani 1 1 d . . .
C17 C 0.7874(6) 0.3886(3) 0.2630(3) 0.0509(14) Uani 1 1 d . . .
C18 C 0.8300(7) 0.3265(3) 0.2880(3) 0.0611(16) Uani 1 1 d . . .
H18 H 0.9191 0.3189 0.3045 0.073 Uiso 1 1 calc R . .
C19 C 0.7410(9) 0.2753(4) 0.2888(4) 0.081(2) Uani 1 1 d . . .
H19 H 0.7709 0.2332 0.3054 0.097 Uiso 1 1 calc R . .
C20 C 0.6094(9) 0.2856(4) 0.2654(4) 0.086(3) Uani 1 1 d . . .
H20 H 0.5500 0.2511 0.2666 0.104 Uiso 1 1 calc R . .
C21 C 0.5663(7) 0.3472(4) 0.2405(4) 0.081(2) Uani 1 1 d . . .
H21 H 0.4769 0.3542 0.2244 0.097 Uiso 1 1 calc R . .
C22 C 0.6527(6) 0.3994(3) 0.2385(3) 0.0667(17) Uani 1 1 d . . .
H22 H 0.6220 0.4411 0.2212 0.080 Uiso 1 1 calc R . .
C23 C 1.2812(8) 0.2741(4) 0.1130(5) 0.091(2) Uani 1 1 d . . .
H23 H 1.3230 0.2626 0.1552 0.109 Uiso 1 1 calc R . .
C24 C 1.3185(13) 0.2435(6) 0.0627(6) 0.143(4) Uani 1 1 d U . .
H24 H 1.3859 0.2119 0.0708 0.171 Uiso 1 1 calc R . .
C25 C 1.2570(14) 0.2593(7) 0.0009(6) 0.147(3) Uani 1 1 d U . .
H25 H 1.2835 0.2384 -0.0331 0.176 Uiso 1 1 calc R . .
C26 C 1.1556(13) 0.3057(6) -0.0130(5) 0.131(3) Uani 1 1 d U . .
C27 C 1.0847(16) 0.3237(7) -0.0759(6) 0.153(4) Uani 1 1 d U . .
H27 H 1.1056 0.3029 -0.1114 0.183 Uiso 1 1 calc R . .
C28 C 0.9907(14) 0.3685(7) -0.0859(4) 0.144(5) Uani 1 1 d . . .
H28 H 0.9496 0.3806 -0.1281 0.173 Uiso 1 1 calc R . .
C29 C 0.9501(12) 0.3992(6) -0.0333(4) 0.108(3) Uani 1 1 d . . .
C30 C 0.8501(13) 0.4445(7) -0.0410(6) 0.137(6) Uani 1 1 d . . .
H30 H 0.8065 0.4570 -0.0828 0.164 Uiso 1 1 calc R . .
C31 C 0.8110(10) 0.4727(5) 0.0110(6) 0.122(4) Uani 1 1 d . . .
H31 H 0.7426 0.5037 0.0057 0.147 Uiso 1 1 calc R . .
C32 C 0.8814(8) 0.4515(4) 0.0722(4) 0.090(2) Uani 1 1 d . . .
H32 H 0.8573 0.4689 0.1084 0.108 Uiso 1 1 calc R . .
C33 C 1.0174(8) 0.3821(4) 0.0304(3) 0.073(2) Uani 1 1 d . . .
C34 C 1.1225(8) 0.3356(4) 0.0413(3) 0.073(2) Uani 1 1 d . . .
C35 C 1.0055(6) -0.0380(3) 0.1626(3) 0.0556(15) Uani 1 1 d . . .
H35 H 1.0390 -0.0277 0.2061 0.067 Uiso 1 1 calc R . .
C36 C 1.0675(7) -0.0873(4) 0.1347(3) 0.0708(19) Uani 1 1 d . . .
H36 H 1.1396 -0.1102 0.1592 0.085 Uiso 1 1 calc R . .
C37 C 1.0218(8) -0.1016(4) 0.0712(4) 0.083(2) Uani 1 1 d . . .
H37 H 1.0615 -0.1353 0.0520 0.099 Uiso 1 1 calc R . .
C38 C 0.9143(7) -0.0659(3) 0.0338(3) 0.0647(17) Uani 1 1 d . . .
C39 C 0.8634(8) -0.0768(4) -0.0337(3) 0.080(2) Uani 1 1 d . . .
H39 H 0.9002 -0.1100 -0.0548 0.095 Uiso 1 1 calc R . .
C40 C 0.7634(8) -0.0400(4) -0.0670(3) 0.078(2) Uani 1 1 d . . .
H40 H 0.7344 -0.0469 -0.1114 0.094 Uiso 1 1 calc R . .
C41 C 0.7001(6) 0.0092(3) -0.0367(3) 0.0599(16) Uani 1 1 d . . .
C42 C 0.5940(7) 0.0486(4) -0.0691(3) 0.075(2) Uani 1 1 d . . .
H42 H 0.5635 0.0443 -0.1138 0.090 Uiso 1 1 calc R . .
C43 C 0.5359(7) 0.0921(4) -0.0369(3) 0.077(2) Uani 1 1 d . . .
H43 H 0.4647 0.1177 -0.0586 0.092 Uiso 1 1 calc R . .
C44 C 0.5844(7) 0.0988(4) 0.0306(3) 0.0689(18) Uani 1 1 d . . .
H44 H 0.5433 0.1289 0.0529 0.083 Uiso 1 1 calc R . .
C45 C 0.7429(5) 0.0196(3) 0.0304(2) 0.0451(12) Uani 1 1 d . . .
C46 C 0.8553(5) -0.0179(3) 0.0664(3) 0.0460(13) Uani 1 1 d . . .

loop_
_atom_site_aniso_label
_atom_site_aniso_U_11
_atom_site_aniso_U_22
_atom_site_aniso_U_33
_atom_site_aniso_U_23
_atom_site_aniso_U_13
_atom_site_aniso_U_12
Cd1 0.0557(3) 0.0416(2) 0.0477(2) -0.00434(17) 0.00854(19) -0.00346(19)
Cd2 0.0465(2) 0.0400(2) 0.0447(2) -0.00233(16) 0.00713(18) -0.00293(18)
O1 0.073(3) 0.050(2) 0.052(2) 0.0092(18) 0.003(2) -0.008(2)
O2 0.071(3) 0.062(3) 0.037(2) 0.0023(18) -0.006(2) 0.000(2)
O3 0.069(3) 0.065(3) 0.048(2) -0.001(2) -0.015(2) -0.006(2)
O4 0.065(3) 0.053(3) 0.067(3) -0.005(2) -0.013(2) -0.014(2)
O5 0.052(2) 0.054(2) 0.068(3) -0.011(2) 0.022(2) -0.010(2)
O6 0.054(2) 0.052(2) 0.089(3) -0.012(2) 0.030(2) -0.012(2)
O7 0.064(3) 0.039(2) 0.084(3) -0.0052(19) 0.027(2) -0.013(2)
O8 0.061(3) 0.039(2) 0.082(3) -0.0059(19) 0.025(2) -0.003(2)
N1 0.047(3) 0.044(2) 0.041(2) -0.0034(19) 0.001(2) -0.008(2)
N2 0.046(3) 0.038(2) 0.037(2) -0.0014(18) 0.003(2) -0.003(2)
N3 0.050(3) 0.036(2) 0.046(2) -0.0065(19) 0.015(2) -0.008(2)
N4 0.042(2) 0.036(2) 0.044(2) 0.0004(18) 0.010(2) -0.0017(19)
N5 0.079(4) 0.049(3) 0.067(3) -0.008(2) 0.023(3) -0.011(3)
N6 0.065(4) 0.049(3) 0.073(4) 0.015(3) -0.003(3) -0.009(3)
N7 0.040(2) 0.048(3) 0.042(2) -0.001(2) 0.003(2) 0.003(2)
N8 0.046(3) 0.049(3) 0.048(3) 0.000(2) 0.000(2) 0.006(2)
C1 0.039(3) 0.039(3) 0.033(2) -0.006(2) 0.000(2) -0.003(2)
C2 0.042(3) 0.043(3) 0.031(2) -0.004(2) 0.002(2) 0.001(2)
C3 0.047(3) 0.039(3) 0.035(3) -0.008(2) -0.001(2) -0.002(2)
C4 0.061(4) 0.043(3) 0.042(3) -0.004(2) 0.008(3) 0.002(3)
C5 0.057(4) 0.057(4) 0.048(3) -0.011(3) 0.000(3) -0.005(3)
C6 0.055(3) 0.043(3) 0.041(3) 0.007(2) 0.004(2) -0.002(2)
C7 0.083(4) 0.121(5) 0.065(3) 0.008(4) 0.002(3) 0.044(4)
C8 0.090(5) 0.133(6) 0.084(4) 0.024(4) -0.004(4) 0.042(4)
C9 0.089(5) 0.111(5) 0.059(3) 0.036(4) -0.011(3) -0.002(4)
C10 0.127(6) 0.131(6) 0.045(3) 0.009(4) -0.003(4) 0.026(5)
C11 0.112(5) 0.110(5) 0.043(3) -0.001(3) 0.002(3) 0.040(4)
C12 0.046(3) 0.037(3) 0.042(3) -0.001(2) 0.010(2) -0.004(2)
C13 0.044(3) 0.047(3) 0.036(3) 0.000(2) 0.008(2) -0.006(3)
C14 0.044(3) 0.033(3) 0.039(3) 0.001(2) 0.005(2) -0.006(2)
C15 0.050(3) 0.047(3) 0.044(3) 0.004(2) 0.009(3) -0.010(3)
C16 0.053(4) 0.037(3) 0.052(3) 0.004(2) 0.009(3) -0.001(3)
C17 0.060(4) 0.043(3) 0.054(3) -0.013(3) 0.022(3) -0.015(3)
C18 0.080(4) 0.039(3) 0.073(4) -0.007(3) 0.036(4) -0.013(3)
C19 0.120(7) 0.049(4) 0.091(5) -0.010(3) 0.058(5) -0.013(4)
C20 0.110(7) 0.052(4) 0.117(6) -0.033(4) 0.067(5) -0.038(4)
C21 0.062(4) 0.069(5) 0.119(6) -0.030(4) 0.038(4) -0.027(4)
C22 0.056(4) 0.061(4) 0.083(5) -0.020(3) 0.016(4) -0.017(3)
C23 0.092(6) 0.067(5) 0.122(7) -0.016(5) 0.042(5) 0.007(4)
C24 0.179(9) 0.114(7) 0.160(7) -0.043(7) 0.091(7) 0.013(6)
C25 0.198(9) 0.133(7) 0.135(6) -0.055(6) 0.090(7) -0.010(6)
C26 0.190(9) 0.130(7) 0.092(5) -0.043(5) 0.068(6) -0.035(6)
C27 0.220(11) 0.162(9) 0.087(6) -0.046(6) 0.059(7) -0.044(8)
C28 0.208(14) 0.169(12) 0.042(5) -0.012(6) 0.004(7) -0.082(10)
C29 0.128(9) 0.110(8) 0.067(6) 0.022(5) -0.017(6) -0.052(7)
C30 0.135(11) 0.140(11) 0.096(8) 0.055(8) -0.050(8) -0.077(9)
C31 0.101(7) 0.095(7) 0.140(9) 0.054(7) -0.033(7) -0.011(6)
C32 0.085(6) 0.077(5) 0.097(6) 0.016(4) 0.000(5) -0.006(5)
C33 0.098(6) 0.072(5) 0.041(3) 0.001(3) 0.003(4) -0.045(4)
C34 0.096(6) 0.062(4) 0.065(4) -0.019(3) 0.027(4) -0.025(4)
C35 0.055(4) 0.062(4) 0.047(3) 0.006(3) 0.005(3) 0.010(3)
C36 0.065(4) 0.076(5) 0.070(4) 0.012(4) 0.013(4) 0.032(4)
C37 0.102(6) 0.068(5) 0.079(5) -0.012(4) 0.022(4) 0.039(4)
C38 0.075(4) 0.058(4) 0.059(4) -0.008(3) 0.012(3) 0.016(3)
C39 0.103(6) 0.074(5) 0.059(4) -0.021(3) 0.014(4) 0.021(4)
C40 0.099(6) 0.087(5) 0.044(3) -0.021(3) 0.006(4) 0.004(5)
C41 0.063(4) 0.066(4) 0.042(3) -0.007(3) -0.005(3) -0.006(3)
C42 0.071(5) 0.096(6) 0.046(3) -0.002(4) -0.011(3) -0.005(4)
C43 0.067(5) 0.090(5) 0.060(4) 0.011(4) -0.013(4) 0.018(4)
C44 0.064(4) 0.073(4) 0.063(4) -0.001(3) 0.001(3) 0.017(4)
C45 0.045(3) 0.043(3) 0.043(3) -0.002(2) 0.001(2) -0.007(2)
C46 0.051(3) 0.039(3) 0.047(3) -0.003(2) 0.009(3) -0.001(3)

loop_
_atom_type_symbol
_atom_type_description
_atom_type_scat_dispersion_real
_atom_type_scat_dispersion_imag
_atom_type_scat_source
C C 0.0033 0.0016 'International Tables Vol C Tables 4.2.6.8 and 6.1.1.4'
H H 0.0000 0.0000 'International Tables Vol C Tables 4.2.6.8 and 6.1.1.4'
N N 0.0061 0.0033 'International Tables Vol C Tables 4.2.6.8 and 6.1.1.4'
O O 0.0106 0.0060 'International Tables Vol C Tables 4.2.6.8 and 6.1.1.4'
Cd Cd -0.8075 1.2024 'International Tables Vol C Tables 4.2.6.8 and 6.1.1.4'

loop_
_geom_angle_atom_site_label_1
_geom_angle_atom_site_label_2
_geom_angle_atom_site_label_3
_geom_angle
_geom_angle_site_symmetry_1
_geom_angle_site_symmetry_3
_geom_angle_publ_flag
N1 Cd1 N3 106.99(15) . . ?
N1 Cd1 N5 87.71(16) . . ?
N3 Cd1 N5 161.95(17) . . ?
N1 Cd1 N6 105.73(16) . . ?
N3 Cd1 N6 94.44(19) . . ?
N5 Cd1 N6 71.0(2) . . ?
N1 Cd1 O5 160.59(15) . . ?
N3 Cd1 O5 73.47(14) . . ?
N5 Cd1 O5 96.21(15) . . ?
N6 Cd1 O5 93.50(16) . . ?
N1 Cd1 O4 73.16(15) . . ?
N3 Cd1 O4 97.75(16) . . ?
N5 Cd1 O4 96.51(19) . . ?
N6 Cd1 O4 167.53(19) . . ?
O5 Cd1 O4 87.49(14) . . ?
N2 Cd2 N4 144.68(14) . 2_645 ?
N2 Cd2 N7 102.18(15) . . ?
N4 Cd2 N7 107.95(15) 2_645 . ?
N2 Cd2 N8 103.68(15) . . ?
N4 Cd2 N8 103.61(15) 2_645 . ?
N7 Cd2 N8 70.05(15) . . ?
N2 Cd2 O8 88.59(14) . 2_645 ?
N4 Cd2 O8 71.69(14) 2_645 2_645 ?
N7 Cd2 O8 154.90(14) . 2_645 ?
N8 Cd2 O8 85.46(15) . 2_645 ?
N2 Cd2 O1 72.37(14) . . ?
N4 Cd2 O1 89.80(14) 2_645 . ?
N7 Cd2 O1 89.25(14) . . ?
N8 Cd2 O1 157.90(15) . . ?
O8 Cd2 O1 115.73(14) 2_645 . ?
C4 O1 Cd2 113.2(3) . . ?
C4 O2 H2 109.5 . . ?
C5 O4 Cd1 114.3(4) . . ?
C15 O5 Cd1 114.1(3) . . ?
C15 O6 H6 109.5 . . ?
C16 O8 Cd2 114.7(3) . 2_655 ?
C1 N1 C3 106.0(4) . . ?
C1 N1 Cd1 140.6(4) . . ?
C3 N1 Cd1 113.1(3) . . ?
C1 N2 C2 105.2(4) . . ?
C1 N2 Cd2 139.4(3) . . ?
C2 N2 Cd2 115.3(3) . . ?
C12 N3 C13 105.6(4) . . ?
C12 N3 Cd1 141.8(3) . . ?
C13 N3 Cd1 111.1(3) . . ?
C14 N4 C12 105.3(4) . . ?
C14 N4 Cd2 115.3(3) . 2_655 ?
C12 N4 Cd2 139.4(3) . 2_655 ?
C34 N5 C23 119.4(6) . . ?
C34 N5 Cd1 115.2(5) . . ?
C23 N5 Cd1 124.4(5) . . ?
C32 N6 C33 119.2(7) . . ?
C32 N6 Cd1 125.7(5) . . ?
C33 N6 Cd1 114.8(5) . . ?
C35 N7 C46 117.6(5) . . ?
C35 N7 Cd2 125.4(4) . . ?
C46 N7 Cd2 116.8(3) . . ?
C44 N8 C45 117.6(5) . . ?
C44 N8 Cd2 125.3(4) . . ?
C45 N8 Cd2 117.1(3) . . ?
N1 C1 N2 112.5(4) . . ?
N1 C1 C6 122.4(4) . . ?
N2 C1 C6 125.1(4) . . ?
C3 C2 N2 108.0(4) . . ?
C3 C2 C4 132.4(5) . . ?
N2 C2 C4 119.4(5) . . ?
C2 C3 N1 108.2(4) . . ?
C2 C3 C5 132.0(5) . . ?
N1 C3 C5 119.8(5) . . ?
O1 C4 O2 122.8(5) . . ?
O1 C4 C2 119.4(5) . . ?
O2 C4 C2 117.7(5) . . ?
O4 C5 O3 124.0(5) . . ?
O4 C5 C3 118.8(5) . . ?
O3 C5 C3 117.2(5) . . ?
C7 C6 C11 120.0 . . ?
C7 C6 C1 121.0(3) . . ?
C11 C6 C1 118.9(3) . . ?
C8 C7 C6 120.0 . . ?
C8 C7 H7 120.0 . . ?
C6 C7 H7 120.0 . . ?
C7 C8 C9 120.0 . . ?
C7 C8 H8 120.0 . . ?
C9 C8 H8 120.0 . . ?
C8 C9 C10 120.0 . . ?
C8 C9 H9 120.0 . . ?
C10 C9 H9 120.0 . . ?
C9 C10 C11 120.0 . . ?
C9 C10 H10 120.0 . . ?
C11 C10 H10 120.0 . . ?
C10 C11 C6 120.0 . . ?
C10 C11 H11 120.0 . . ?
C6 C11 H11 120.0 . . ?
N3 C12 N4 112.3(4) . . ?
N3 C12 C17 122.9(4) . . ?
N4 C12 C17 124.7(5) . . ?
N3 C13 C14 108.2(4) . . ?
N3 C13 C15 120.2(5) . . ?
C14 C13 C15 131.7(5) . . ?
N4 C14 C13 108.6(4) . . ?
N4 C14 C16 119.6(5) . . ?
C13 C14 C16 131.7(5) . . ?
O5 C15 O6 122.7(5) . . ?
O5 C15 C13 119.8(5) . . ?
O6 C15 C13 117.6(5) . . ?
O8 C16 O7 123.5(5) . . ?
O8 C16 C14 118.5(5) . . ?
O7 C16 C14 117.9(5) . . ?
C18 C17 C22 119.2(6) . . ?
C18 C17 C12 121.0(6) . . ?
C22 C17 C12 119.7(5) . . ?
C17 C18 C19 120.2(7) . . ?
C17 C18 H18 119.9 . . ?
C19 C18 H18 119.9 . . ?
C20 C19 C18 120.9(7) . . ?
C20 C19 H19 119.6 . . ?
C18 C19 H19 119.6 . . ?
C21 C20 C19 119.3(7) . . ?
C21 C20 H20 120.4 . . ?
C19 C20 H20 120.4 . . ?
C20 C21 C22 121.4(7) . . ?
C20 C21 H21 119.3 . . ?
C22 C21 H21 119.3 . . ?
C21 C22 C17 119.1(7) . . ?
C21 C22 H22 120.5 . . ?
C17 C22 H22 120.5 . . ?
C24 C23 N5 121.2(10) . . ?
C24 C23 H23 119.4 . . ?
N5 C23 H23 119.4 . . ?
C23 C24 C25 119.8(12) . . ?
C23 C24 H24 120.1 . . ?
C25 C24 H24 120.1 . . ?
C24 C25 C26 121.8(10) . . ?
C24 C25 H25 119.1 . . ?
C26 C25 H25 119.1 . . ?
C25 C26 C27 125.1(11) . . ?
C25 C26 C34 115.4(11) . . ?
C27 C26 C34 119.5(12) . . ?
C28 C27 C26 122.2(12) . . ?
C28 C27 H27 118.9 . . ?
C26 C27 H27 118.9 . . ?
C27 C28 C29 121.2(11) . . ?
C27 C28 H28 119.4 . . ?
C29 C28 H28 119.4 . . ?
C30 C29 C33 118.0(11) . . ?
C30 C29 C28 123.6(11) . . ?
C33 C29 C28 118.4(12) . . ?
C29 C30 C31 122.4(10) . . ?
C29 C30 H30 118.8 . . ?
C31 C30 H30 118.8 . . ?
C30 C31 C32 115.4(11) . . ?
C30 C31 H31 122.3 . . ?
C32 C31 H31 122.3 . . ?
N6 C32 C31 124.3(10) . . ?
N6 C32 H32 117.9 . . ?
C31 C32 H32 117.9 . . ?
N6 C33 C34 118.8(6) . . ?
N6 C33 C29 120.7(9) . . ?
C34 C33 C29 120.5(8) . . ?
N5 C34 C33 119.4(6) . . ?
N5 C34 C26 122.4(9) . . ?
C33 C34 C26 118.2(9) . . ?
N7 C35 C36 123.3(6) . . ?
N7 C35 H35 118.4 . . ?
C36 C35 H35 118.4 . . ?
C37 C36 C35 119.0(6) . . ?
C37 C36 H36 120.5 . . ?
C35 C36 H36 120.5 . . ?
C36 C37 C38 120.4(6) . . ?
C36 C37 H37 119.8 . . ?
C38 C37 H37 119.8 . . ?
C46 C38 C37 116.8(6) . . ?
C46 C38 C39 119.7(6) . . ?
C37 C38 C39 123.4(6) . . ?
C40 C39 C38 120.8(6) . . ?
C40 C39 H39 119.6 . . ?
C38 C39 H39 119.6 . . ?
C39 C40 C41 121.9(6) . . ?
C39 C40 H40 119.0 . . ?
C41 C40 H40 119.0 . . ?
C42 C41 C45 116.3(6) . . ?
C42 C41 C40 124.3(6) . . ?
C45 C41 C40 119.4(6) . . ?
C43 C42 C41 121.0(6) . . ?
C43 C42 H42 119.5 . . ?
C41 C42 H42 119.5 . . ?
C42 C43 C44 118.9(6) . . ?
C42 C43 H43 120.6 . . ?
C44 C43 H43 120.6 . . ?
N8 C44 C43 122.7(6) . . ?
N8 C44 H44 118.6 . . ?
C43 C44 H44 118.6 . . ?
N8 C45 C41 123.5(5) . . ?
N8 C45 C46 117.5(4) . . ?
C41 C45 C46 119.0(5) . . ?
N7 C46 C38 122.8(5) . . ?
N7 C46 C45 118.1(5) . . ?
C38 C46 C45 119.1(5) . . ?

loop_
_geom_bond_atom_site_label_1
_geom_bond_atom_site_label_2
_geom_bond_distance
_geom_bond_site_symmetry_2
_geom_bond_publ_flag
Cd1 N1 2.265(4) . ?
Cd1 N3 2.293(4) . ?
Cd1 N5 2.339(5) . ?
Cd1 N6 2.356(5) . ?
Cd1 O5 2.359(4) . ?
Cd1 O4 2.372(4) . ?
Cd2 N2 2.219(4) . ?
Cd2 N4 2.257(4) 2_645 ?
Cd2 N7 2.354(4) . ?
Cd2 N8 2.367(4) . ?
Cd2 O8 2.427(4) 2_645 ?
Cd2 O1 2.433(4) . ?
O1 C4 1.236(7) . ?
O2 C4 1.289(7) . ?
O2 H2 0.8200 . ?
O3 C5 1.279(7) . ?
O4 C5 1.248(7) . ?
O5 C15 1.234(7) . ?
O6 C15 1.282(6) . ?
O6 H6 0.8200 . ?
O7 C16 1.275(6) . ?
O8 C16 1.234(6) . ?
O8 Cd2 2.427(4) 2_655 ?
N1 C1 1.324(6) . ?
N1 C3 1.366(6) . ?
N2 C1 1.345(6) . ?
N2 C2 1.372(6) . ?
N3 C12 1.339(6) . ?
N3 C13 1.367(6) . ?
N4 C14 1.358(6) . ?
N4 C12 1.355(6) . ?
N4 Cd2 2.257(4) 2_655 ?
N5 C34 1.347(9) . ?
N5 C23 1.339(9) . ?
N6 C32 1.321(9) . ?
N6 C33 1.352(9) . ?
N7 C35 1.338(7) . ?
N7 C46 1.355(6) . ?
N8 C44 1.327(7) . ?
N8 C45 1.347(7) . ?
C1 C6 1.462(6) . ?
C2 C3 1.369(7) . ?
C2 C4 1.466(7) . ?
C3 C5 1.483(8) . ?
C6 C7 1.3900 . ?
C6 C11 1.3900 . ?
C7 C8 1.3900 . ?
C7 H7 0.9300 . ?
C8 C9 1.3900 . ?
C8 H8 0.9300 . ?
C9 C10 1.3900 . ?
C9 H9 0.9300 . ?
C10 C11 1.3900 . ?
C10 H10 0.9300 . ?
C11 H11 0.9300 . ?
C12 C17 1.472(7) . ?
C13 C14 1.377(7) . ?
C13 C15 1.480(7) . ?
C14 C16 1.485(7) . ?
C17 C18 1.372(8) . ?
C17 C22 1.403(9) . ?
C18 C19 1.382(9) . ?
C18 H18 0.9300 . ?
C19 C20 1.369(11) . ?
C19 H19 0.9300 . ?
C20 C21 1.363(11) . ?
C20 H20 0.9300 . ?
C21 C22 1.384(9) . ?
C21 H21 0.9300 . ?
C22 H22 0.9300 . ?
C23 C24 1.364(12) . ?
C23 H23 0.9300 . ?
C24 C25 1.356(16) . ?
C24 H24 0.9300 . ?
C25 C26 1.385(16) . ?
C25 H25 0.9300 . ?
C26 C27 1.412(17) . ?
C26 C34 1.413(11) . ?
C27 C28 1.307(17) . ?
C27 H27 0.9300 . ?
C28 C29 1.422(16) . ?
C28 H28 0.9300 . ?
C29 C30 1.362(16) . ?
C29 C33 1.413(10) . ?
C30 C31 1.386(16) . ?
C30 H30 0.9300 . ?
C31 C32 1.400(12) . ?
C31 H31 0.9300 . ?
C32 H32 0.9300 . ?
C33 C34 1.413(11) . ?
C35 C36 1.383(8) . ?
C35 H35 0.9300 . ?
C36 C37 1.351(9) . ?
C36 H36 0.9300 . ?
C37 C38 1.407(9) . ?
C37 H37 0.9300 . ?
C38 C46 1.402(8) . ?
C38 C39 1.424(9) . ?
C39 C40 1.335(10) . ?
C39 H39 0.9300 . ?
C40 C41 1.417(9) . ?
C40 H40 0.9300 . ?
C41 C42 1.400(9) . ?
C41 C45 1.405(7) . ?
C42 C43 1.336(10) . ?
C42 H42 0.9300 . ?
C43 C44 1.409(9) . ?
C43 H43 0.9300 . ?
C44 H44 0.9300 . ?
C45 C46 1.449(7) . ?

loop_
_geom_torsion_atom_site_label_1
_geom_torsion_atom_site_label_2
_geom_torsion_atom_site_label_3
_geom_torsion_atom_site_label_4
_geom_torsion
_geom_torsion_site_symmetry_1
_geom_torsion_site_symmetry_2
_geom_torsion_site_symmetry_3
_geom_torsion_site_symmetry_4
_geom_torsion_publ_flag
N2 Cd2 O1 C4 -2.3(4) . . . . ?
N4 Cd2 O1 C4 -151.3(4) 2_645 . . . ?
N7 Cd2 O1 C4 100.7(4) . . . . ?
N8 Cd2 O1 C4 80.6(6) . . . . ?
O8 Cd2 O1 C4 -81.8(4) 2_645 . . . ?
N1 Cd1 O4 C5 -7.9(4) . . . . ?
N3 Cd1 O4 C5 97.6(4) . . . . ?
N5 Cd1 O4 C5 -93.5(4) . . . . ?
N6 Cd1 O4 C5 -94.6(9) . . . . ?
O5 Cd1 O4 C5 170.5(4) . . . . ?
N1 Cd1 O5 C15 -102.7(6) . . . . ?
N3 Cd1 O5 C15 -8.4(4) . . . . ?
N5 Cd1 O5 C15 156.5(4) . . . . ?
N6 Cd1 O5 C15 85.2(4) . . . . ?
O4 Cd1 O5 C15 -107.3(4) . . . . ?
N3 Cd1 N1 C1 87.5(6) . . . . ?
N5 Cd1 N1 C1 -81.9(6) . . . . ?
N6 Cd1 N1 C1 -12.3(6) . . . . ?
O5 Cd1 N1 C1 175.9(4) . . . . ?
O4 Cd1 N1 C1 -179.4(6) . . . . ?
N3 Cd1 N1 C3 -86.2(4) . . . . ?
N5 Cd1 N1 C3 104.5(4) . . . . ?
N6 Cd1 N1 C3 174.0(4) . . . . ?
O5 Cd1 N1 C3 2.2(7) . . . . ?
O4 Cd1 N1 C3 6.9(3) . . . . ?
N4 Cd2 N2 C1 -115.5(5) 2_645 . . . ?
N7 Cd2 N2 C1 96.3(5) . . . . ?
N8 Cd2 N2 C1 24.2(5) . . . . ?
O8 Cd2 N2 C1 -60.8(5) 2_645 . . . ?
O1 Cd2 N2 C1 -178.4(6) . . . . ?
N4 Cd2 N2 C2 67.8(4) 2_645 . . . ?
N7 Cd2 N2 C2 -80.4(3) . . . . ?
N8 Cd2 N2 C2 -152.6(3) . . . . ?
O8 Cd2 N2 C2 122.4(3) 2_645 . . . ?
O1 Cd2 N2 C2 4.8(3) . . . . ?
N1 Cd1 N3 C12 -27.3(6) . . . . ?
N5 Cd1 N3 C12 116.1(7) . . . . ?
N6 Cd1 N3 C12 80.6(6) . . . . ?
O5 Cd1 N3 C12 173.0(6) . . . . ?
O4 Cd1 N3 C12 -102.0(6) . . . . ?
N1 Cd1 N3 C13 169.6(3) . . . . ?
N5 Cd1 N3 C13 -46.9(7) . . . . ?
N6 Cd1 N3 C13 -82.4(4) . . . . ?
O5 Cd1 N3 C13 9.9(3) . . . . ?
O4 Cd1 N3 C13 95.0(4) . . . . ?
N1 Cd1 N5 C34 99.9(4) . . . . ?
N3 Cd1 N5 C34 -45.3(8) . . . . ?
N6 Cd1 N5 C34 -7.6(4) . . . . ?
O5 Cd1 N5 C34 -99.2(4) . . . . ?
O4 Cd1 N5 C34 172.7(4) . . . . ?
N1 Cd1 N5 C23 -68.2(5) . . . . ?
N3 Cd1 N5 C23 146.6(6) . . . . ?
N6 Cd1 N5 C23 -175.7(6) . . . . ?
O5 Cd1 N5 C23 92.7(5) . . . . ?
O4 Cd1 N5 C23 4.5(6) . . . . ?
N1 Cd1 N6 C32 99.0(6) . . . . ?
N3 Cd1 N6 C32 -10.1(6) . . . . ?
N5 Cd1 N6 C32 -179.1(6) . . . . ?
O5 Cd1 N6 C32 -83.7(6) . . . . ?
O4 Cd1 N6 C32 -177.9(7) . . . . ?
N1 Cd1 N6 C33 -75.5(4) . . . . ?
N3 Cd1 N6 C33 175.5(4) . . . . ?
N5 Cd1 N6 C33 6.4(4) . . . . ?
O5 Cd1 N6 C33 101.8(4) . . . . ?
O4 Cd1 N6 C33 7.6(10) . . . . ?
N2 Cd2 N7 C35 79.4(5) . . . . ?
N4 Cd2 N7 C35 -81.9(5) 2_645 . . . ?
N8 Cd2 N7 C35 179.7(5) . . . . ?
O8 Cd2 N7 C35 -166.9(4) 2_645 . . . ?
O1 Cd2 N7 C35 7.6(5) . . . . ?
N2 Cd2 N7 C46 -106.0(4) . . . . ?
N4 Cd2 N7 C46 92.6(4) 2_645 . . . ?
N8 Cd2 N7 C46 -5.7(4) . . . . ?
O8 Cd2 N7 C46 7.6(6) 2_645 . . . ?
O1 Cd2 N7 C46 -177.8(4) . . . . ?
N2 Cd2 N8 C44 -79.4(5) . . . . ?
N4 Cd2 N8 C44 77.9(5) 2_645 . . . ?
N7 Cd2 N8 C44 -177.7(5) . . . . ?
O8 Cd2 N8 C44 8.0(5) 2_645 . . . ?
O1 Cd2 N8 C44 -156.2(5) . . . . ?
N2 Cd2 N8 C45 102.6(4) . . . . ?
N4 Cd2 N8 C45 -100.1(4) 2_645 . . . ?
N7 Cd2 N8 C45 4.4(4) . . . . ?
O8 Cd2 N8 C45 -170.0(4) 2_645 . . . ?
O1 Cd2 N8 C45 25.8(6) . . . . ?
C3 N1 C1 N2 0.1(6) . . . . ?
Cd1 N1 C1 N2 -173.9(4) . . . . ?
C3 N1 C1 C6 179.9(4) . . . . ?
Cd1 N1 C1 C6 5.9(8) . . . . ?
C2 N2 C1 N1 0.4(6) . . . . ?
Cd2 N2 C1 N1 -176.6(4) . . . . ?
C2 N2 C1 C6 -179.4(4) . . . . ?
Cd2 N2 C1 C6 3.6(8) . . . . ?
C1 N2 C2 C3 -0.7(5) . . . . ?
Cd2 N2 C2 C3 177.1(3) . . . . ?
C1 N2 C2 C4 175.0(5) . . . . ?
Cd2 N2 C2 C4 -7.1(6) . . . . ?
N2 C2 C3 N1 0.7(6) . . . . ?
C4 C2 C3 N1 -174.2(5) . . . . ?
N2 C2 C3 C5 -177.5(5) . . . . ?
C4 C2 C3 C5 7.6(10) . . . . ?
C1 N1 C3 C2 -0.5(6) . . . . ?
Cd1 N1 C3 C2 175.3(3) . . . . ?
C1 N1 C3 C5 178.0(5) . . . . ?
Cd1 N1 C3 C5 -6.2(6) . . . . ?
Cd2 O1 C4 O2 177.6(4) . . . . ?
Cd2 O1 C4 C2 -0.5(6) . . . . ?
C3 C2 C4 O1 179.6(5) . . . . ?
N2 C2 C4 O1 5.1(8) . . . . ?
C3 C2 C4 O2 1.4(9) . . . . ?
N2 C2 C4 O2 -173.1(5) . . . . ?
Cd1 O4 C5 O3 -172.1(5) . . . . ?
Cd1 O4 C5 C3 7.5(7) . . . . ?
C2 C3 C5 O4 177.0(6) . . . . ?
N1 C3 C5 O4 -1.1(8) . . . . ?
C2 C3 C5 O3 -3.4(9) . . . . ?
N1 C3 C5 O3 178.5(5) . . . . ?
N1 C1 C6 C7 -85.1(6) . . . . ?
N2 C1 C6 C7 94.6(5) . . . . ?
N1 C1 C6 C11 92.2(5) . . . . ?
N2 C1 C6 C11 -88.0(6) . . . . ?
C11 C6 C7 C8 0.0 . . . . ?
C1 C6 C7 C8 177.3(4) . . . . ?
C6 C7 C8 C9 0.0 . . . . ?
C7 C8 C9 C10 0.0 . . . . ?
C8 C9 C10 C11 0.0 . . . . ?
C9 C10 C11 C6 0.0 . . . . ?
C7 C6 C11 C10 0.0 . . . . ?
C1 C6 C11 C10 -177.4(4) . . . . ?
C13 N3 C12 N4 0.6(6) . . . . ?
Cd1 N3 C12 N4 -163.0(4) . . . . ?
C13 N3 C12 C17 -176.8(5) . . . . ?
Cd1 N3 C12 C17 19.6(9) . . . . ?
C14 N4 C12 N3 -0.6(6) . . . . ?
Cd2 N4 C12 N3 -179.0(4) 2_655 . . . ?
C14 N4 C12 C17 176.7(5) . . . . ?
Cd2 N4 C12 C17 -1.7(9) 2_655 . . . ?
C12 N3 C13 C14 -0.3(6) . . . . ?
Cd1 N3 C13 C14 169.0(3) . . . . ?
C12 N3 C13 C15 179.2(5) . . . . ?
Cd1 N3 C13 C15 -11.6(6) . . . . ?
C12 N4 C14 C13 0.4(5) . . . . ?
Cd2 N4 C14 C13 179.3(3) 2_655 . . . ?
C12 N4 C14 C16 -176.6(4) . . . . ?
Cd2 N4 C14 C16 2.2(6) 2_655 . . . ?
N3 C13 C14 N4 -0.1(6) . . . . ?
C15 C13 C14 N4 -179.5(5) . . . . ?
N3 C13 C14 C16 176.5(5) . . . . ?
C15 C13 C14 C16 -2.9(10) . . . . ?
Cd1 O5 C15 O6 -175.9(4) . . . . ?
Cd1 O5 C15 C13 5.4(6) . . . . ?
N3 C13 C15 O5 4.4(8) . . . . ?
C14 C13 C15 O5 -176.3(5) . . . . ?
N3 C13 C15 O6 -174.4(5) . . . . ?
C14 C13 C15 O6 5.0(9) . . . . ?
Cd2 O8 C16 O7 178.0(4) 2_655 . . . ?
Cd2 O8 C16 C14 -3.9(6) 2_655 . . . ?
N4 C14 C16 O8 1.3(7) . . . . ?
C13 C14 C16 O8 -174.9(5) . . . . ?
N4 C14 C16 O7 179.5(5) . . . . ?
C13 C14 C16 O7 3.3(9) . . . . ?
N3 C12 C17 C18 45.5(8) . . . . ?
N4 C12 C17 C18 -131.6(6) . . . . ?
N3 C12 C17 C22 -134.4(6) . . . . ?
N4 C12 C17 C22 48.5(8) . . . . ?
C22 C17 C18 C19 0.2(9) . . . . ?
C12 C17 C18 C19 -179.7(5) . . . . ?
C17 C18 C19 C20 -0.7(10) . . . . ?
C18 C19 C20 C21 0.8(11) . . . . ?
C19 C20 C21 C22 -0.3(11) . . . . ?
C20 C21 C22 C17 -0.3(10) . . . . ?
C18 C17 C22 C21 0.3(9) . . . . ?
C12 C17 C22 C21 -179.8(6) . . . . ?
C34 N5 C23 C24 1.9(12) . . . . ?
Cd1 N5 C23 C24 169.5(7) . . . . ?
N5 C23 C24 C25 -0.8(16) . . . . ?
C23 C24 C25 C26 0(2) . . . . ?
C24 C25 C26 C27 -178.4(12) . . . . ?
C24 C25 C26 C34 0.7(18) . . . . ?
C25 C26 C27 C28 -179.3(13) . . . . ?
C34 C26 C27 C28 2(2) . . . . ?
C26 C27 C28 C29 -3(2) . . . . ?
C27 C28 C29 C30 -177.9(12) . . . . ?
C27 C28 C29 C33 2.6(17) . . . . ?
C33 C29 C30 C31 -1.6(15) . . . . ?
C28 C29 C30 C31 178.8(10) . . . . ?
C29 C30 C31 C32 0.1(15) . . . . ?
C33 N6 C32 C31 0.1(11) . . . . ?
Cd1 N6 C32 C31 -174.2(6) . . . . ?
C30 C31 C32 N6 0.7(13) . . . . ?
C32 N6 C33 C34 -179.7(6) . . . . ?
Cd1 N6 C33 C34 -4.8(7) . . . . ?
C32 N6 C33 C29 -1.7(10) . . . . ?
Cd1 N6 C33 C29 173.1(5) . . . . ?
C30 C29 C33 N6 2.5(11) . . . . ?
C28 C29 C33 N6 -178.0(8) . . . . ?
C30 C29 C33 C34 -179.6(8) . . . . ?
C28 C29 C33 C34 -0.1(11) . . . . ?
C23 N5 C34 C33 177.0(6) . . . . ?
Cd1 N5 C34 C33 8.3(8) . . . . ?
C23 N5 C34 C26 -1.7(11) . . . . ?
Cd1 N5 C34 C26 -170.4(6) . . . . ?
N6 C33 C34 N5 -2.4(9) . . . . ?
C29 C33 C34 N5 179.7(6) . . . . ?
N6 C33 C34 C26 176.4(7) . . . . ?
C29 C33 C34 C26 -1.5(11) . . . . ?
C25 C26 C34 N5 0.4(14) . . . . ?
C27 C26 C34 N5 179.5(9) . . . . ?
C25 C26 C34 C33 -178.3(9) . . . . ?
C27 C26 C34 C33 0.8(14) . . . . ?
C46 N7 C35 C36 -2.6(9) . . . . ?
Cd2 N7 C35 C36 171.9(5) . . . . ?
N7 C35 C36 C37 1.5(11) . . . . ?
C35 C36 C37 C38 1.3(12) . . . . ?
C36 C37 C38 C46 -2.8(11) . . . . ?
C36 C37 C38 C39 178.1(8) . . . . ?
C46 C38 C39 C40 2.8(12) . . . . ?
C37 C38 C39 C40 -178.1(8) . . . . ?
C38 C39 C40 C41 -2.7(12) . . . . ?
C39 C40 C41 C42 -179.2(7) . . . . ?
C39 C40 C41 C45 -0.3(11) . . . . ?
C45 C41 C42 C43 -1.6(10) . . . . ?
C40 C41 C42 C43 177.3(7) . . . . ?
C41 C42 C43 C44 0.9(12) . . . . ?
C45 N8 C44 C43 -1.1(10) . . . . ?
Cd2 N8 C44 C43 -179.1(5) . . . . ?
C42 C43 C44 N8 0.5(12) . . . . ?
C44 N8 C45 C41 0.3(8) . . . . ?
Cd2 N8 C45 C41 178.5(4) . . . . ?
C44 N8 C45 C46 179.2(5) . . . . ?
Cd2 N8 C45 C46 -2.7(6) . . . . ?
C42 C41 C45 N8 1.0(9) . . . . ?
C40 C41 C45 N8 -178.0(6) . . . . ?
C42 C41 C45 C46 -177.8(6) . . . . ?
C40 C41 C45 C46 3.2(9) . . . . ?
C35 N7 C46 C38 0.9(8) . . . . ?
Cd2 N7 C46 C38 -174.1(5) . . . . ?
C35 N7 C46 C45 -178.3(5) . . . . ?
Cd2 N7 C46 C45 6.7(6) . . . . ?
C37 C38 C46 N7 1.8(10) . . . . ?
C39 C38 C46 N7 -179.1(6) . . . . ?
C37 C38 C46 C45 -179.0(6) . . . . ?
C39 C38 C46 C45 0.1(9) . . . . ?
N8 C45 C46 N7 -2.7(7) . . . . ?
C41 C45 C46 N7 176.2(5) . . . . ?
N8 C45 C46 C38 178.1(5) . . . . ?
C41 C45 C46 C38 -3.0(8) . . . . ?

loop_
_platon_squeeze_void_nr
_platon_squeeze_void_average_x
_platon_squeeze_void_average_y
_platon_squeeze_void_average_z
_platon_squeeze_void_volume
_platon_squeeze_void_count_electrons
_platon_squeeze_void_content
1 0.000 0.000 0.500 181 35 ' '
2 0.500 0.500 1.000 181 35 ' '
